data_7202781
loop_
_publ_author_name
'Hu, Chunhua'
'Kalf, Irmgard'
'Englert, Ulli'

_publ_section_title
;
 Pyridine complexes of mercury(ii)halides: Implications of a soft metal
 center for crystal engineering.
;
_journal_issue 7
_journal_name_full CrystEngComm
_journal_page_first 603
_journal_paper_doi 10.1039/b701907f
_journal_volume 9
_journal_year 2007
_chemical_formula_sum 'C5 H3 Br2 Cl2 Hg N'
_chemical_formula_weight 508.39
_chemical_name_common 'Compound 4'
_chemical_name_systematic
;
?
;
_space_group_IT_number 14
_symmetry_cell_setting monoclinic
_symmetry_space_group_name_Hall '-P 2ybc'
_symmetry_space_group_name_H-M 'P 1 21/c 1'
_atom_sites_solution_hydrogens geom
_atom_sites_solution_primary direct
_atom_sites_solution_secondary difmap
_cell_angle_alpha 90.00
_cell_angle_beta 90.315(5)
_cell_angle_gamma 90.00
_cell_formula_units_Z 4
_cell_length_a 4.0533(9)
_cell_length_b 17.987(4)
_cell_length_c 13.770(3)
_cell_measurement_reflns_used 10162
_cell_measurement_temperature 293(2)
_cell_measurement_theta_max 28.29
_cell_measurement_theta_min 1.86
_cell_volume 1003.9(4)
_computing_cell_refinement 'SMART (Bruker, 2001)'
_computing_data_collection 'SMART (Bruker, 2001)'
_computing_data_reduction 'SAINT+ (Bruker, 1999)'
_computing_molecular_graphics 'PLATON (Spek, 2003)'
_computing_publication_material 'SHELXTL (Sheldrick, 1998)'
_computing_structure_refinement 'SHELXTL (Sheldrick, 1998)'
_computing_structure_solution 'SHELXTL (Sheldrick, 1998)'
_diffrn_ambient_temperature 293(2)
_diffrn_measured_fraction_theta_full 0.995
_diffrn_measured_fraction_theta_max 0.995
_diffrn_measurement_device_type 'Bruker SMART APEX CCD diffractometer'
_diffrn_measurement_method 'omega scans'
_diffrn_radiation_monochromator graphite
_diffrn_radiation_source 'fine-focus sealed tube'
_diffrn_radiation_type MoK\a
_diffrn_radiation_wavelength 0.71073
_diffrn_reflns_av_R_equivalents 0.0685
_diffrn_reflns_av_sigmaI/netI 0.0727
_diffrn_reflns_limit_h_max 5
_diffrn_reflns_limit_h_min -5
_diffrn_reflns_limit_k_max 23
_diffrn_reflns_limit_k_min -23
_diffrn_reflns_limit_l_max 18
_diffrn_reflns_limit_l_min -18
_diffrn_reflns_number 10162
_diffrn_reflns_theta_full 28.29
_diffrn_reflns_theta_max 28.29
_diffrn_reflns_theta_min 1.86
_diffrn_standards_decay_% 0
_exptl_absorpt_coefficient_mu 23.760
_exptl_absorpt_correction_T_max 0.240
_exptl_absorpt_correction_T_min 0.092
_exptl_absorpt_correction_type multi-scan
_exptl_absorpt_process_details SADABS
_exptl_crystal_colour colourless
_exptl_crystal_density_diffrn 3.364
_exptl_crystal_density_method 'not measured'
_exptl_crystal_description needle
_exptl_crystal_F_000 896
_exptl_crystal_size_max 0.38
_exptl_crystal_size_mid 0.07
_exptl_crystal_size_min 0.06
_refine_diff_density_max 1.257
_refine_diff_density_min -0.769
_refine_diff_density_rms 0.209
_refine_ls_extinction_method none
_refine_ls_goodness_of_fit_ref 1.009
_refine_ls_hydrogen_treatment constr
_refine_ls_matrix_type full
_refine_ls_number_parameters 100
_refine_ls_number_reflns 2492
_refine_ls_number_restraints 0
_refine_ls_restrained_S_all 1.009
_refine_ls_R_factor_all 0.0709
_refine_ls_R_factor_gt 0.0412
_refine_ls_shift/su_max 0.000
_refine_ls_shift/su_mean 0.000
_refine_ls_structure_factor_coef Fsqd
_refine_ls_weighting_details 'calc w=1/[\s^2^(Fo^2^)+(0.0302P)^2^+0.0000P] where P=(Fo^2^+2Fc^2^)/3'
_refine_ls_weighting_scheme calc
_refine_ls_wR_factor_gt 0.0893
_refine_ls_wR_factor_ref 0.0996
_reflns_number_gt 1735
_reflns_number_total 2492
_reflns_threshold_expression >2sigma(I)
_cod_data_source_file b701907f.txt
_cod_data_source_block hc130
_cod_original_sg_symbol_H-M P21/c
_cod_database_code 7202781

loop_
_symmetry_equiv_pos_as_xyz
'x, y, z'
'-x, y+1/2, -z+1/2'
'-x, -y, -z'
'x, -y-1/2, z-1/2'

loop_
_atom_site_label
_atom_site_type_symbol
_atom_site_fract_x
_atom_site_fract_y
_atom_site_fract_z
_atom_site_U_iso_or_equiv
_atom_site_adp_type
_atom_site_occupancy
_atom_site_symmetry_multiplicity
_atom_site_calc_flag
_atom_site_refinement_flags
_atom_site_disorder_assembly
_atom_site_disorder_group
Hg Hg -0.11048(9) 0.26432(2) 0.43855(3) 0.04530(14) Uani 1 1 d . . .
Br1 Br 0.2435(2) 0.22568(6) 0.57436(7) 0.0486(3) Uani 1 1 d . . .
Br2 Br -0.4930(2) 0.33149(6) 0.33125(7) 0.0514(3) Uani 1 1 d . . .
Cl1 Cl -0.3010(7) 0.07178(17) 0.07934(19) 0.0662(8) Uani 1 1 d . . .
Cl2 Cl 0.3163(7) -0.05204(15) 0.3865(2) 0.0583(7) Uani 1 1 d . . .
N N -0.0657(17) 0.1473(4) 0.3397(5) 0.0428(18) Uani 1 1 d . . .
C1 C -0.179(2) 0.1411(5) 0.2481(7) 0.043(2) Uani 1 1 d . . .
H1 H -0.2890 0.1837 0.2177 0.056 Uiso 1 1 calc R . .
C2 C -0.143(2) 0.0767(6) 0.1963(6) 0.044(2) Uani 1 1 d . . .
C3 C 0.004(2) 0.0153(6) 0.2341(7) 0.049(3) Uani 1 1 d . . .
H3 H 0.0253 -0.0308 0.1968 0.063 Uiso 1 1 calc R . .
C4 C 0.125(2) 0.0215(5) 0.3297(7) 0.042(2) Uani 1 1 d . . .
C5 C 0.082(2) 0.0878(6) 0.3794(7) 0.045(2) Uani 1 1 d . . .
H5 H 0.1640 0.0914 0.4464 0.058 Uiso 1 1 calc R . .

loop_
_atom_site_aniso_label
_atom_site_aniso_U_11
_atom_site_aniso_U_22
_atom_site_aniso_U_33
_atom_site_aniso_U_23
_atom_site_aniso_U_13
_atom_site_aniso_U_12
Hg 0.0413(2) 0.0466(2) 0.0479(2) 0.00032(18) -0.01264(15) 0.00481(16)
Br1 0.0441(5) 0.0559(6) 0.0457(5) 0.0058(5) -0.0128(4) -0.0005(4)
Br2 0.0407(5) 0.0628(7) 0.0506(6) 0.0164(5) -0.0080(4) 0.0032(4)
Cl1 0.0847(19) 0.0696(19) 0.0440(14) -0.0065(13) -0.0188(13) 0.0002(15)
Cl2 0.0736(17) 0.0448(14) 0.0564(15) 0.0072(12) -0.0037(13) 0.0096(12)
N 0.045(4) 0.042(5) 0.041(4) -0.005(4) -0.010(3) 0.002(3)
C1 0.048(5) 0.036(5) 0.046(6) -0.001(4) -0.004(4) 0.000(4)
C2 0.041(5) 0.052(6) 0.038(5) 0.000(5) -0.003(4) 0.002(4)
C3 0.063(6) 0.044(6) 0.039(6) -0.009(5) 0.007(5) -0.012(5)
C4 0.040(5) 0.037(5) 0.048(6) 0.005(4) 0.004(4) -0.007(4)
C5 0.039(5) 0.058(6) 0.038(5) 0.009(5) -0.008(4) -0.002(4)

loop_
_atom_type_symbol
_atom_type_description
_atom_type_scat_dispersion_real
_atom_type_scat_dispersion_imag
_atom_type_scat_source
C C 0.0033 0.0016 'International Tables Vol C Tables 4.2.6.8 and 6.1.1.4'
H H 0.0000 0.0000 'International Tables Vol C Tables 4.2.6.8 and 6.1.1.4'
N N 0.0061 0.0033 'International Tables Vol C Tables 4.2.6.8 and 6.1.1.4'
Cl Cl 0.1484 0.1585 'International Tables Vol C Tables 4.2.6.8 and 6.1.1.4'
Br Br -0.2901 2.4595 'International Tables Vol C Tables 4.2.6.8 and 6.1.1.4'
Hg Hg -2.3894 9.2266 'International Tables Vol C Tables 4.2.6.8 and 6.1.1.4'

loop_
_geom_angle_atom_site_label_1
_geom_angle_atom_site_label_2
_geom_angle_atom_site_label_3
_geom_angle
_geom_angle_site_symmetry_1
_geom_angle_site_symmetry_3
_geom_angle_publ_flag
Br1 Hg Br2 164.61(4) . . ?
Br1 Hg N 97.58(17) . . ?
Br2 Hg N 97.68(17) . . ?
Br1 Hg Br2 90.19(3) . 1_655 ?
Br2 Hg Br2 91.70(3) . 1_655 ?
N Hg Br2 90.42(17) . 1_655 ?
Br1 Hg Br1 88.33(3) . 1_455 ?
Br2 Hg Br1 86.81(3) . 1_455 ?
N Hg Br1 100.97(17) . 1_455 ?
Br2 Hg Br1 168.61(3) 1_655 1_455 ?
Br1 Hg Cl1 87.02(5) . 4_566 ?
Br2 Hg Cl1 77.60(5) . 4_566 ?
N Hg Cl1 171.79(17) . 4_566 ?
Br2 Hg Cl1 96.39(5) 1_655 4_566 ?
Br1 Hg Cl1 72.26(5) 1_455 4_566 ?
C5 N C1 117.8(8) . . ?
C5 N Hg 118.7(6) . . ?
C1 N Hg 123.5(6) . . ?
N C1 C2 121.5(9) . . ?
N C1 H1 119.3 . . ?
C2 C1 H1 119.3 . . ?
C3 C2 C1 122.4(9) . . ?
C3 C2 Cl1 118.3(7) . . ?
C1 C2 Cl1 119.2(8) . . ?
C2 C3 C4 116.4(9) . . ?
C2 C3 H3 121.8 . . ?
C4 C3 H3 121.8 . . ?
C5 C4 C3 119.1(9) . . ?
C5 C4 Cl2 119.6(7) . . ?
C3 C4 Cl2 121.2(8) . . ?
N C5 C4 122.8(9) . . ?
N C5 H5 118.6 . . ?
C4 C5 H5 118.6 . . ?

loop_
_geom_bond_atom_site_label_1
_geom_bond_atom_site_label_2
_geom_bond_distance
_geom_bond_site_symmetry_2
_geom_bond_publ_flag
Hg Br1 2.4515(11) . ?
Hg Br2 2.4538(10) . ?
Hg N 2.515(7) . ?
Hg Br2 3.1541(11) 1_655 ?
Hg Br1 3.3000(12) 1_455 ?
Hg Cl1 3.614(3) 4_566 ?
Cl1 C2 1.733(9) . ?
Cl2 C4 1.720(10) . ?
N C5 1.341(11) . ?
N C1 1.344(11) . ?
C1 C2 1.368(13) . ?
C1 H1 0.9800 . ?
C2 C3 1.357(13) . ?
C3 C4 1.405(12) . ?
C3 H3 0.9800 . ?
C4 C5 1.386(13) . ?
C5 H5 0.9800 . ?

loop_
_geom_torsion_atom_site_label_1
_geom_torsion_atom_site_label_2
_geom_torsion_atom_site_label_3
_geom_torsion_atom_site_label_4
_geom_torsion
_geom_torsion_site_symmetry_1
_geom_torsion_site_symmetry_2
_geom_torsion_site_symmetry_3
_geom_torsion_site_symmetry_4
_geom_torsion_publ_flag
Br1 Hg N C1 -170.2(6) . . . . ?
Br1 Hg N C2 -168.7(8) . . . . ?
Br2 Hg N C1 11.8(7) . . . . ?
Br2 Hg N C2 13.3(9) . . . . ?
